data_9008588
loop_
_publ_author_name
'Wyckoff, R. W. G.'

_publ_section_title
;
 Second edition. Interscience Publishers, New York, New York
 Sample at T = 508 K
;
_journal_name_full 'Crystal Structures'
_journal_page_first 7
_journal_page_last 83
_journal_volume 1
_journal_year 1963
_chemical_formula_sum Pu
_chemical_name_common Plutonium-gamma
_chemical_name_mineral Plutonium-gamma
_space_group_IT_number 70
_symmetry_space_group_name_Hall 'F 2 2 -1d'
_symmetry_space_group_name_H-M 'F d d d :1'
_cell_angle_alpha 90
_cell_angle_beta 90
_cell_angle_gamma 90
_cell_length_a 3.1587
_cell_length_b 5.7682
_cell_length_c 10.162
_cell_formula_units_Z 8
_cell_volume 185.152
_database_code_amcsd 0011266
_diffrn_ambient_temperature 508
_exptl_crystal_density_diffrn 17.507
_cod_original_sg_symbol_H-M 'F d d d'
_cod_database_code 9008588

loop_
_space_group_symop_operation_xyz
x,y,z
x,1/2+y,1/2+z
1/2+x,y,1/2+z
1/2+x,1/2+y,z
3/4+x,1/4-y,3/4+z
3/4+x,3/4-y,1/4+z
1/4+x,1/4-y,1/4+z
1/4+x,3/4-y,3/4+z
-x,y,-z
-x,1/2+y,1/2-z
1/2-x,y,1/2-z
1/2-x,1/2+y,-z
1/4-x,3/4+y,3/4+z
1/4-x,1/4+y,1/4+z
3/4-x,3/4+y,1/4+z
3/4-x,1/4+y,3/4+z
x,-y,-z
x,1/2-y,1/2-z
1/2+x,-y,1/2-z
1/2+x,1/2-y,-z
3/4+x,3/4+y,1/4-z
3/4+x,1/4+y,3/4-z
1/4+x,3/4+y,3/4-z
1/4+x,1/4+y,1/4-z
-x,-y,z
-x,1/2-y,1/2+z
1/2-x,-y,1/2+z
1/2-x,1/2-y,z
1/4-x,1/4-y,1/4-z
1/4-x,3/4-y,3/4-z
3/4-x,1/4-y,3/4-z
3/4-x,3/4-y,1/4-z

loop_
_atom_site_label
_atom_site_fract_x
_atom_site_fract_y
_atom_site_fract_z
Pu 0.00000 0.00000 0.00000

loop_
_cod_related_entry_id
_cod_related_entry_database
_cod_related_entry_code
1 ChemSpider 22382
2 AMCSD 0011266
